data_7106351
loop_
_publ_author_name
'Venu Srinivas'
'K. V. Sajna'
'K. C. Kumara Swamy'

_publ_section_title
;
 To stay as allene or go further? Synthesis of novel
 phosphono-heterocycles and polycyclics via propargyl alcohols
;
_journal_name_full Chem.Commun.
_journal_page_first 5629
_journal_paper_doi 10.1039/c1cc10230c
_journal_volume 47
_journal_year 2011
_chemical_formula_moiety '2(C20 H20 N O5 P), C H2 Cl2 '
_chemical_formula_sum 'C41 H42 Cl2 N2 O10 P2'
_chemical_formula_weight 855.61
_chemical_name_systematic
;
?
;
_space_group_IT_number 14
_symmetry_cell_setting monoclinic
_symmetry_space_group_name_Hall '-P 2ybc'
_symmetry_space_group_name_H-M 'P 1 21/c 1'
_atom_sites_solution_hydrogens geom
_atom_sites_solution_primary direct
_atom_sites_solution_secondary difmap
_audit_creation_method SHELXL-97
_cell_angle_alpha 90.00
_cell_angle_beta 92.284(6)
_cell_angle_gamma 90.00
_cell_formula_units_Z 4
_cell_length_a 23.992(9)
_cell_length_b 14.574(6)
_cell_length_c 11.636(5)
_cell_measurement_reflns_used 8099
_cell_measurement_temperature 100(2)
_cell_measurement_theta_max 27.90
_cell_measurement_theta_min 2.20
_cell_volume 4065(3)
_computing_cell_refinement 'Bruker SMART'
_computing_data_collection 'Bruker SMART'
_computing_data_reduction 'Bruker SAINT'
_computing_molecular_graphics 'Bruker SHELXTL'
_computing_publication_material 'Bruker SHELXTL'
_computing_structure_refinement 'SHELXL-97 (Sheldrick, 1997)'
_computing_structure_solution 'SHELXS-97 (Sheldrick, 1990)'
_diffrn_ambient_temperature 100(2)
_diffrn_measured_fraction_theta_full 0.985
_diffrn_measured_fraction_theta_max 0.985
_diffrn_measurement_device_type 'CCD area detector'
_diffrn_measurement_method 'phi and omega scans'
_diffrn_radiation_monochromator graphite
_diffrn_radiation_source 'fine-focus sealed tube'
_diffrn_radiation_type MoK\a
_diffrn_radiation_wavelength 0.71073
_diffrn_reflns_av_R_equivalents 0.1048
_diffrn_reflns_av_sigmaI/netI 0.0808
_diffrn_reflns_limit_h_max 28
_diffrn_reflns_limit_h_min -28
_diffrn_reflns_limit_k_max 17
_diffrn_reflns_limit_k_min -17
_diffrn_reflns_limit_l_max 13
_diffrn_reflns_limit_l_min -13
_diffrn_reflns_number 33205
_diffrn_reflns_theta_full 25.00
_diffrn_reflns_theta_max 25.00
_diffrn_reflns_theta_min 1.64
_diffrn_standards_decay_% none
_diffrn_standards_interval_count 'not applicable'
_diffrn_standards_interval_time 'not applicable'
_diffrn_standards_number 'not applicable'
_exptl_absorpt_coefficient_mu 0.299
_exptl_absorpt_correction_T_max 0.9594
_exptl_absorpt_correction_T_min 0.9372
_exptl_absorpt_correction_type empirical
_exptl_absorpt_process_details 'SADABS, Sheldrick(1996)'
_exptl_crystal_colour orange
_exptl_crystal_density_diffrn 1.398
_exptl_crystal_density_method 'not measured'
_exptl_crystal_description block
_exptl_crystal_F_000 1784
_exptl_crystal_size_max 0.22
_exptl_crystal_size_mid 0.18
_exptl_crystal_size_min 0.14
_refine_diff_density_max 0.711
_refine_diff_density_min -0.519
_refine_diff_density_rms 0.097
_refine_ls_extinction_method none
_refine_ls_goodness_of_fit_ref 0.991
_refine_ls_hydrogen_treatment constr
_refine_ls_matrix_type full
_refine_ls_number_parameters 520
_refine_ls_number_reflns 7050
_refine_ls_number_restraints 0
_refine_ls_restrained_S_all 0.991
_refine_ls_R_factor_all 0.1021
_refine_ls_R_factor_gt 0.0585
_refine_ls_shift/su_max 0.001
_refine_ls_shift/su_mean 0.000
_refine_ls_structure_factor_coef Fsqd
_refine_ls_weighting_details 'calc w=1/[\s^2^(Fo^2^)+(0.0894P)^2^+0.0000P] where P=(Fo^2^+2Fc^2^)/3'
_refine_ls_weighting_scheme calc
_refine_ls_wR_factor_gt 0.1348
_refine_ls_wR_factor_ref 0.1562
_reflns_number_gt 4534
_reflns_number_total 7050
_reflns_threshold_expression >2sigma(I)
_cod_data_source_file c1cc10230c.txt
_cod_data_source_block compound-16
_cod_original_sg_symbol_H-M P2(1)/c
_cod_original_formula_sum 'C41 H42 Cl2 N2 O10 P2 '
_cod_database_code 7106351

loop_
_symmetry_equiv_pos_as_xyz
'x, y, z'
'-x, y+1/2, -z+1/2'
'-x, -y, -z'
'x, -y-1/2, z-1/2'

loop_
_atom_site_label
_atom_site_type_symbol
_atom_site_fract_x
_atom_site_fract_y
_atom_site_fract_z
_atom_site_U_iso_or_equiv
_atom_site_adp_type
_atom_site_occupancy
_atom_site_symmetry_multiplicity
_atom_site_calc_flag
_atom_site_refinement_flags
_atom_site_disorder_assembly
_atom_site_disorder_group
P1 P 0.38906(4) 0.67100(6) 0.45522(8) 0.0164(2) Uani 1 1 d . . .
O1 O 0.41533(10) 0.59608(17) 0.3941(2) 0.0234(6) Uani 1 1 d . . .
O2 O 0.37406(10) 0.75259(17) 0.37223(19) 0.0190(6) Uani 1 1 d . . .
O3 O 0.42995(9) 0.71119(16) 0.5520(2) 0.0182(6) Uani 1 1 d . . .
O4 O 0.22192(10) 0.56494(18) 0.6259(2) 0.0232(6) Uani 1 1 d . . .
O5 O 0.24474(11) 0.41520(19) 0.7762(2) 0.0287(7) Uani 1 1 d . . .
H5D H 0.2217 0.3872 0.7328 0.043 Uiso 1 1 calc R . .
N1 N 0.28251(11) 0.4608(2) 0.7104(2) 0.0187(7) Uani 1 1 d . . .
C1 C 0.36802(15) 0.8468(2) 0.4135(3) 0.0202(8) Uani 1 1 d . . .
H1A H 0.3312 0.8534 0.4481 0.024 Uiso 1 1 calc R . .
H1B H 0.3690 0.8893 0.3473 0.024 Uiso 1 1 calc R . .
C2 C 0.41356(15) 0.8735(3) 0.5020(3) 0.0207(9) Uani 1 1 d . . .
C3 C 0.41709(15) 0.8017(3) 0.5972(3) 0.0199(8) Uani 1 1 d . . .
H3A H 0.4464 0.8197 0.6552 0.024 Uiso 1 1 calc R . .
H3B H 0.3811 0.7992 0.6358 0.024 Uiso 1 1 calc R . .
C4 C 0.46987(15) 0.8808(3) 0.4450(3) 0.0257(9) Uani 1 1 d . . .
H4A H 0.4682 0.9302 0.3878 0.039 Uiso 1 1 calc R . .
H4B H 0.4782 0.8227 0.4070 0.039 Uiso 1 1 calc R . .
H4C H 0.4992 0.8943 0.5036 0.039 Uiso 1 1 calc R . .
C5 C 0.39780(17) 0.9642(3) 0.5552(4) 0.0315(10) Uani 1 1 d . . .
H5A H 0.3628 0.9570 0.5949 0.047 Uiso 1 1 calc R . .
H5B H 0.3930 1.0106 0.4947 0.047 Uiso 1 1 calc R . .
H5C H 0.4274 0.9835 0.6104 0.047 Uiso 1 1 calc R . .
C6 C 0.32562(14) 0.6391(2) 0.5246(3) 0.0153(8) Uani 1 1 d . . .
C7 C 0.32386(14) 0.5667(2) 0.5965(3) 0.0145(8) Uani 1 1 d . . .
C8 C 0.36679(14) 0.5037(2) 0.6454(3) 0.0147(8) Uani 1 1 d . . .
C9 C 0.42406(14) 0.4970(2) 0.6413(3) 0.0175(8) Uani 1 1 d . . .
H9 H 0.4440 0.5387 0.5956 0.021 Uiso 1 1 calc R . .
C10 C 0.45262(15) 0.4291(3) 0.7039(3) 0.0200(8) Uani 1 1 d . . .
H10 H 0.4920 0.4243 0.7001 0.024 Uiso 1 1 calc R . .
C11 C 0.42388(15) 0.3686(3) 0.7717(3) 0.0201(8) Uani 1 1 d . . .
H11 H 0.4438 0.3220 0.8131 0.024 Uiso 1 1 calc R . .
C12 C 0.36649(15) 0.3748(3) 0.7804(3) 0.0206(9) Uani 1 1 d . . .
H12 H 0.3468 0.3346 0.8286 0.025 Uiso 1 1 calc R . .
C13 C 0.33919(14) 0.4418(2) 0.7158(3) 0.0167(8) Uani 1 1 d . . .
C14 C 0.26891(14) 0.5352(2) 0.6442(3) 0.0157(8) Uani 1 1 d . . .
C15 C 0.27737(14) 0.7022(2) 0.5029(3) 0.0158(8) Uani 1 1 d . . .
C16 C 0.24901(14) 0.7071(3) 0.3961(3) 0.0199(9) Uani 1 1 d . . .
H16 H 0.2570 0.6644 0.3373 0.024 Uiso 1 1 calc R . .
C17 C 0.20921(16) 0.7744(3) 0.3764(3) 0.0255(9) Uani 1 1 d . . .
H17 H 0.1895 0.7772 0.3040 0.031 Uiso 1 1 calc R . .
C18 C 0.19772(16) 0.8375(3) 0.4605(3) 0.0289(10) Uani 1 1 d . . .
H18 H 0.1713 0.8849 0.4451 0.035 Uiso 1 1 calc R . .
C19 C 0.22498(16) 0.8314(3) 0.5681(3) 0.0259(9) Uani 1 1 d . . .
H19 H 0.2164 0.8734 0.6272 0.031 Uiso 1 1 calc R . .
C20 C 0.26446(15) 0.7642(3) 0.5886(3) 0.0218(9) Uani 1 1 d . . .
H20 H 0.2831 0.7602 0.6620 0.026 Uiso 1 1 calc R . .
P2 P 0.15661(4) 0.31910(7) 0.50911(8) 0.0184(2) Uani 1 1 d . . .
O6 O 0.17642(10) 0.32888(18) 0.6298(2) 0.0252(6) Uani 1 1 d . . .
O7 O 0.15400(10) 0.21560(17) 0.4734(2) 0.0194(6) Uani 1 1 d . . .
O8 O 0.09544(10) 0.35559(17) 0.4908(2) 0.0206(6) Uani 1 1 d . . .
O9 O 0.28146(10) 0.49106(18) 0.2764(2) 0.0232(6) Uani 1 1 d . . .
O10 O 0.39349(10) 0.43068(19) 0.3228(2) 0.0276(7) Uani 1 1 d . . .
H10B H 0.4050 0.4814 0.3485 0.041 Uiso 1 1 calc R . .
N2 N 0.34651(11) 0.4049(2) 0.3792(2) 0.0183(7) Uani 1 1 d . . .
C21 C 0.12002(15) 0.1896(3) 0.3709(3) 0.0216(9) Uani 1 1 d . . .
H21A H 0.1212 0.1222 0.3612 0.026 Uiso 1 1 calc R . .
H21B H 0.1358 0.2180 0.3021 0.026 Uiso 1 1 calc R . .
C22 C 0.05979(15) 0.2204(3) 0.3805(3) 0.0197(9) Uani 1 1 d . . .
C23 C 0.05888(15) 0.3240(3) 0.3944(3) 0.0228(9) Uani 1 1 d . . .
H23A H 0.0708 0.3529 0.3225 0.027 Uiso 1 1 calc R . .
H23B H 0.0202 0.3440 0.4072 0.027 Uiso 1 1 calc R . .
C24 C 0.03262(15) 0.1726(3) 0.4800(3) 0.0216(9) Uani 1 1 d . . .
H24A H 0.0543 0.1850 0.5516 0.032 Uiso 1 1 calc R . .
H24B H 0.0316 0.1063 0.4660 0.032 Uiso 1 1 calc R . .
H24C H -0.0055 0.1956 0.4868 0.032 Uiso 1 1 calc R . .
C25 C 0.02814(16) 0.1970(3) 0.2670(3) 0.0279(10) Uani 1 1 d . . .
H25A H -0.0094 0.2236 0.2672 0.042 Uiso 1 1 calc R . .
H25B H 0.0253 0.1303 0.2588 0.042 Uiso 1 1 calc R . .
H25C H 0.0482 0.2224 0.2025 0.042 Uiso 1 1 calc R . .
C26 C 0.19997(14) 0.3806(2) 0.4102(3) 0.0148(8) Uani 1 1 d . . .
C27 C 0.25537(14) 0.3678(2) 0.4115(3) 0.0163(8) Uani 1 1 d . . .
C28 C 0.29335(14) 0.3042(2) 0.4755(3) 0.0165(8) Uani 1 1 d . . .
C29 C 0.28557(15) 0.2279(3) 0.5433(3) 0.0203(9) Uani 1 1 d . . .
H29 H 0.2490 0.2074 0.5583 0.024 Uiso 1 1 calc R . .
C30 C 0.33159(15) 0.1814(3) 0.5892(3) 0.0209(9) Uani 1 1 d . . .
H30 H 0.3263 0.1286 0.6354 0.025 Uiso 1 1 calc R . .
C31 C 0.38513(15) 0.2109(3) 0.5689(3) 0.0201(9) Uani 1 1 d . . .
H31 H 0.4160 0.1788 0.6032 0.024 Uiso 1 1 calc R . .
C32 C 0.39461(15) 0.2858(3) 0.4998(3) 0.0191(8) Uani 1 1 d . . .
H32 H 0.4313 0.3058 0.4849 0.023 Uiso 1 1 calc R . .
C33 C 0.34837(14) 0.3299(2) 0.4535(3) 0.0166(8) Uani 1 1 d . . .
C34 C 0.29352(15) 0.4301(3) 0.3447(3) 0.0185(8) Uani 1 1 d . . .
C35 C 0.16999(14) 0.4457(2) 0.3304(3) 0.0174(8) Uani 1 1 d . . .
C36 C 0.16171(15) 0.4223(3) 0.2147(3) 0.0202(9) Uani 1 1 d . . .
H36 H 0.1772 0.3673 0.1862 0.024 Uiso 1 1 calc R . .
C37 C 0.13079(15) 0.4797(3) 0.1412(3) 0.0221(9) Uani 1 1 d . . .
H37 H 0.1257 0.4640 0.0622 0.027 Uiso 1 1 calc R . .
C38 C 0.10730(15) 0.5594(3) 0.1818(3) 0.0253(9) Uani 1 1 d . . .
H38 H 0.0856 0.5978 0.1316 0.030 Uiso 1 1 calc R . .
C39 C 0.11582(15) 0.5825(3) 0.2967(3) 0.0237(9) Uani 1 1 d . . .
H39 H 0.1003 0.6375 0.3251 0.028 Uiso 1 1 calc R . .
C40 C 0.14686(15) 0.5259(3) 0.3706(3) 0.0204(8) Uani 1 1 d . . .
H40 H 0.1523 0.5423 0.4492 0.025 Uiso 1 1 calc R . .
Cl1 Cl 0.94075(4) 0.07009(8) 0.69049(9) 0.0386(3) Uani 1 1 d . . .
Cl2 Cl 0.89859(4) 0.17091(7) 0.88547(9) 0.0325(3) Uani 1 1 d . . .
C41 C 0.89966(18) 0.0650(3) 0.8132(4) 0.0355(11) Uani 1 1 d . . .
H41A H 0.8611 0.0473 0.7894 0.043 Uiso 1 1 calc R . .
H41B H 0.9148 0.0172 0.8663 0.043 Uiso 1 1 calc R . .

loop_
_atom_site_aniso_label
_atom_site_aniso_U_11
_atom_site_aniso_U_22
_atom_site_aniso_U_33
_atom_site_aniso_U_23
_atom_site_aniso_U_13
_atom_site_aniso_U_12
P1 0.0228(5) 0.0131(5) 0.0134(5) 0.0008(4) 0.0028(4) -0.0005(4)
O1 0.0297(15) 0.0197(15) 0.0214(14) -0.0025(12) 0.0071(12) -0.0006(11)
O2 0.0286(14) 0.0148(14) 0.0138(13) 0.0011(11) 0.0022(11) -0.0012(11)
O3 0.0231(13) 0.0133(14) 0.0179(13) 0.0018(11) -0.0023(11) -0.0015(11)
O4 0.0221(15) 0.0260(16) 0.0218(15) 0.0067(12) 0.0028(11) 0.0000(12)
O5 0.0327(16) 0.0324(18) 0.0213(15) 0.0028(13) 0.0028(12) -0.0095(13)
N1 0.0192(16) 0.0203(18) 0.0169(16) 0.0077(14) 0.0040(13) -0.0015(13)
C1 0.030(2) 0.012(2) 0.019(2) 0.0015(16) 0.0014(17) 0.0000(16)
C2 0.025(2) 0.016(2) 0.022(2) 0.0032(17) 0.0027(17) -0.0034(16)
C3 0.028(2) 0.017(2) 0.0144(19) -0.0030(16) -0.0012(16) -0.0032(16)
C4 0.034(2) 0.020(2) 0.023(2) 0.0042(18) -0.0009(18) -0.0054(18)
C5 0.044(3) 0.019(2) 0.032(2) -0.0070(19) 0.003(2) -0.0045(19)
C6 0.0207(19) 0.017(2) 0.0082(17) -0.0019(15) -0.0003(14) 0.0006(15)
C7 0.0227(19) 0.011(2) 0.0094(17) -0.0043(15) 0.0008(15) -0.0005(15)
C8 0.024(2) 0.012(2) 0.0080(17) -0.0007(14) -0.0018(15) -0.0008(15)
C9 0.027(2) 0.013(2) 0.0120(18) 0.0003(15) 0.0035(16) -0.0017(16)
C10 0.0204(19) 0.021(2) 0.018(2) -0.0027(17) -0.0032(16) 0.0012(16)
C11 0.031(2) 0.015(2) 0.0140(19) -0.0001(16) -0.0022(16) 0.0034(17)
C12 0.035(2) 0.012(2) 0.0147(19) 0.0041(16) -0.0002(17) -0.0028(17)
C13 0.026(2) 0.016(2) 0.0082(17) -0.0027(15) -0.0012(15) -0.0026(16)
C14 0.021(2) 0.015(2) 0.0109(18) -0.0029(15) 0.0030(15) -0.0006(16)
C15 0.0185(18) 0.015(2) 0.0142(18) 0.0041(15) 0.0013(15) -0.0015(15)
C16 0.027(2) 0.022(2) 0.0107(18) -0.0020(16) -0.0005(16) 0.0012(17)
C17 0.030(2) 0.029(2) 0.017(2) 0.0042(18) -0.0055(17) 0.0054(18)
C18 0.032(2) 0.028(3) 0.026(2) 0.0043(19) -0.0032(18) 0.0144(19)
C19 0.032(2) 0.029(3) 0.017(2) -0.0029(18) 0.0020(17) 0.0064(18)
C20 0.027(2) 0.026(2) 0.0127(19) -0.0020(17) 0.0029(16) 0.0041(17)
P2 0.0227(5) 0.0191(6) 0.0135(5) 0.0013(4) 0.0038(4) -0.0019(4)
O6 0.0307(15) 0.0349(17) 0.0099(13) 0.0003(12) 0.0012(11) -0.0064(13)
O7 0.0241(14) 0.0169(15) 0.0171(13) 0.0033(11) 0.0010(11) -0.0008(11)
O8 0.0243(14) 0.0214(15) 0.0164(13) -0.0008(11) 0.0040(11) -0.0025(11)
O9 0.0296(15) 0.0205(16) 0.0196(14) 0.0063(12) 0.0024(12) -0.0011(12)
O10 0.0313(15) 0.0244(17) 0.0275(16) -0.0026(13) 0.0071(13) -0.0061(12)
N2 0.0178(16) 0.0201(18) 0.0170(16) 0.0012(14) 0.0032(13) -0.0029(13)
C21 0.032(2) 0.023(2) 0.0094(18) -0.0023(16) 0.0010(16) -0.0046(17)
C22 0.029(2) 0.019(2) 0.0110(18) -0.0033(16) 0.0024(16) -0.0037(17)
C23 0.0206(19) 0.025(2) 0.023(2) 0.0008(18) -0.0009(16) -0.0040(17)
C24 0.025(2) 0.021(2) 0.019(2) -0.0008(17) 0.0033(16) -0.0017(17)
C25 0.034(2) 0.032(3) 0.018(2) 0.0008(18) -0.0001(17) -0.0030(19)
C26 0.025(2) 0.011(2) 0.0088(17) 0.0016(15) -0.0004(15) -0.0022(15)
C27 0.025(2) 0.011(2) 0.0126(18) 0.0000(15) 0.0014(15) -0.0003(15)
C28 0.025(2) 0.012(2) 0.0125(18) -0.0019(15) 0.0012(15) 0.0015(15)
C29 0.023(2) 0.020(2) 0.018(2) -0.0007(17) 0.0006(16) -0.0032(16)
C30 0.032(2) 0.017(2) 0.0140(19) 0.0008(16) 0.0010(16) 0.0047(17)
C31 0.028(2) 0.016(2) 0.0155(19) -0.0040(16) -0.0046(16) 0.0080(16)
C32 0.020(2) 0.021(2) 0.0157(19) -0.0068(17) 0.0019(16) -0.0015(16)
C33 0.024(2) 0.018(2) 0.0069(17) -0.0042(15) 0.0012(15) -0.0008(16)
C34 0.031(2) 0.014(2) 0.0112(18) -0.0026(16) 0.0054(16) -0.0024(16)
C35 0.0212(19) 0.017(2) 0.0139(19) 0.0008(16) 0.0011(15) -0.0043(16)
C36 0.027(2) 0.019(2) 0.0146(19) -0.0037(16) 0.0036(16) -0.0047(17)
C37 0.032(2) 0.024(2) 0.0110(19) 0.0040(17) -0.0017(16) -0.0043(18)
C38 0.025(2) 0.030(3) 0.019(2) 0.0081(18) -0.0056(17) 0.0005(18)
C39 0.027(2) 0.019(2) 0.024(2) 0.0016(18) 0.0000(17) 0.0052(17)
C40 0.027(2) 0.022(2) 0.0124(18) -0.0004(17) 0.0006(16) 0.0006(17)
Cl1 0.0394(6) 0.0421(7) 0.0351(6) -0.0023(5) 0.0125(5) -0.0035(5)
Cl2 0.0306(6) 0.0342(7) 0.0328(6) -0.0005(5) 0.0045(5) -0.0044(5)
C41 0.038(2) 0.028(3) 0.042(3) 0.000(2) 0.018(2) -0.001(2)

loop_
_atom_type_symbol
_atom_type_description
_atom_type_scat_dispersion_real
_atom_type_scat_dispersion_imag
_atom_type_scat_source
C C 0.0033 0.0016 'International Tables Vol C Tables 4.2.6.8 and 6.1.1.4'
H H 0.0000 0.0000 'International Tables Vol C Tables 4.2.6.8 and 6.1.1.4'
N N 0.0061 0.0033 'International Tables Vol C Tables 4.2.6.8 and 6.1.1.4'
O O 0.0106 0.0060 'International Tables Vol C Tables 4.2.6.8 and 6.1.1.4'
P P 0.1023 0.0942 'International Tables Vol C Tables 4.2.6.8 and 6.1.1.4'
Cl Cl 0.1484 0.1585 'International Tables Vol C Tables 4.2.6.8 and 6.1.1.4'

loop_
_geom_angle_atom_site_label_1
_geom_angle_atom_site_label_2
_geom_angle_atom_site_label_3
_geom_angle
_geom_angle_site_symmetry_1
_geom_angle_site_symmetry_3
_geom_angle_publ_flag
O1 P1 O2 111.17(14) . . ?
O1 P1 O3 110.93(15) . . ?
O2 P1 O3 106.24(14) . . ?
O1 P1 C6 114.31(16) . . ?
O2 P1 C6 107.07(15) . . ?
O3 P1 C6 106.69(14) . . ?
C1 O2 P1 122.3(2) . . ?
C3 O3 P1 117.4(2) . . ?
N1 O5 H5D 109.5 . . ?
C14 N1 O5 123.3(3) . . ?
C14 N1 C13 113.4(3) . . ?
O5 N1 C13 122.9(3) . . ?
O2 C1 C2 112.6(3) . . ?
O2 C1 H1A 109.1 . . ?
C2 C1 H1A 109.1 . . ?
O2 C1 H1B 109.1 . . ?
C2 C1 H1B 109.1 . . ?
H1A C1 H1B 107.8 . . ?
C5 C2 C1 108.4(3) . . ?
C5 C2 C3 108.0(3) . . ?
C1 C2 C3 109.5(3) . . ?
C5 C2 C4 110.8(3) . . ?
C1 C2 C4 110.2(3) . . ?
C3 C2 C4 109.8(3) . . ?
O3 C3 C2 111.4(3) . . ?
O3 C3 H3A 109.3 . . ?
C2 C3 H3A 109.3 . . ?
O3 C3 H3B 109.3 . . ?
C2 C3 H3B 109.3 . . ?
H3A C3 H3B 108.0 . . ?
C2 C4 H4A 109.5 . . ?
C2 C4 H4B 109.5 . . ?
H4A C4 H4B 109.5 . . ?
C2 C4 H4C 109.5 . . ?
H4A C4 H4C 109.5 . . ?
H4B C4 H4C 109.5 . . ?
C2 C5 H5A 109.5 . . ?
C2 C5 H5B 109.5 . . ?
H5A C5 H5B 109.5 . . ?
C2 C5 H5C 109.5 . . ?
H5A C5 H5C 109.5 . . ?
H5B C5 H5C 109.5 . . ?
C7 C6 C15 123.0(3) . . ?
C7 C6 P1 121.7(3) . . ?
C15 C6 P1 115.2(2) . . ?
C6 C7 C8 133.4(3) . . ?
C6 C7 C14 120.8(3) . . ?
C8 C7 C14 105.8(3) . . ?
C9 C8 C13 118.0(3) . . ?
C9 C8 C7 135.3(3) . . ?
C13 C8 C7 106.7(3) . . ?
C8 C9 C10 120.1(3) . . ?
C8 C9 H9 119.9 . . ?
C10 C9 H9 119.9 . . ?
C11 C10 C9 120.3(3) . . ?
C11 C10 H10 119.8 . . ?
C9 C10 H10 119.8 . . ?
C10 C11 C12 121.2(3) . . ?
C10 C11 H11 119.4 . . ?
C12 C11 H11 119.4 . . ?
C13 C12 C11 117.2(3) . . ?
C13 C12 H12 121.4 . . ?
C11 C12 H12 121.4 . . ?
C12 C13 N1 127.5(3) . . ?
C12 C13 C8 123.2(3) . . ?
N1 C13 C8 109.3(3) . . ?
O4 C14 N1 125.5(3) . . ?
O4 C14 C7 129.7(3) . . ?
N1 C14 C7 104.8(3) . . ?
C20 C15 C16 119.5(3) . . ?
C20 C15 C6 118.3(3) . . ?
C16 C15 C6 122.0(3) . . ?
C17 C16 C15 119.5(3) . . ?
C17 C16 H16 120.2 . . ?
C15 C16 H16 120.2 . . ?
C18 C17 C16 120.8(4) . . ?
C18 C17 H17 119.6 . . ?
C16 C17 H17 119.6 . . ?
C17 C18 C19 119.7(4) . . ?
C17 C18 H18 120.2 . . ?
C19 C18 H18 120.2 . . ?
C20 C19 C18 119.8(3) . . ?
C20 C19 H19 120.1 . . ?
C18 C19 H19 120.1 . . ?
C19 C20 C15 120.7(4) . . ?
C19 C20 H20 119.7 . . ?
C15 C20 H20 119.7 . . ?
O6 P2 O7 110.79(15) . . ?
O6 P2 O8 111.23(14) . . ?
O7 P2 O8 105.28(14) . . ?
O6 P2 C26 112.65(16) . . ?
O7 P2 C26 108.96(15) . . ?
O8 P2 C26 107.63(15) . . ?
C21 O7 P2 118.7(2) . . ?
C23 O8 P2 121.6(2) . . ?
N2 O10 H10B 109.5 . . ?
C34 N2 O10 123.7(3) . . ?
C34 N2 C33 113.5(3) . . ?
O10 N2 C33 120.2(3) . . ?
O7 C21 C22 111.3(3) . . ?
O7 C21 H21A 109.4 . . ?
C22 C21 H21A 109.4 . . ?
O7 C21 H21B 109.4 . . ?
C22 C21 H21B 109.4 . . ?
H21A C21 H21B 108.0 . . ?
C23 C22 C24 111.5(3) . . ?
C23 C22 C21 108.6(3) . . ?
C24 C22 C21 111.0(3) . . ?
C23 C22 C25 107.7(3) . . ?
C24 C22 C25 110.0(3) . . ?
C21 C22 C25 108.1(3) . . ?
O8 C23 C22 112.5(3) . . ?
O8 C23 H23A 109.1 . . ?
C22 C23 H23A 109.1 . . ?
O8 C23 H23B 109.1 . . ?
C22 C23 H23B 109.1 . . ?
H23A C23 H23B 107.8 . . ?
C22 C24 H24A 109.5 . . ?
C22 C24 H24B 109.5 . . ?
H24A C24 H24B 109.5 . . ?
C22 C24 H24C 109.5 . . ?
H24A C24 H24C 109.5 . . ?
H24B C24 H24C 109.5 . . ?
C22 C25 H25A 109.5 . . ?
C22 C25 H25B 109.5 . . ?
H25A C25 H25B 109.5 . . ?
C22 C25 H25C 109.5 . . ?
H25A C25 H25C 109.5 . . ?
H25B C25 H25C 109.5 . . ?
C27 C26 C35 123.3(3) . . ?
C27 C26 P2 121.0(3) . . ?
C35 C26 P2 115.7(2) . . ?
C26 C27 C28 133.1(3) . . ?
C26 C27 C34 121.7(3) . . ?
C28 C27 C34 105.0(3) . . ?
C29 C28 C33 117.9(3) . . ?
C29 C28 C27 134.2(3) . . ?
C33 C28 C27 107.8(3) . . ?
C28 C29 C30 119.4(3) . . ?
C28 C29 H29 120.3 . . ?
C30 C29 H29 120.3 . . ?
C31 C30 C29 120.9(3) . . ?
C31 C30 H30 119.5 . . ?
C29 C30 H30 119.5 . . ?
C32 C31 C30 121.4(3) . . ?
C32 C31 H31 119.3 . . ?
C30 C31 H31 119.3 . . ?
C33 C32 C31 116.7(3) . . ?
C33 C32 H32 121.6 . . ?
C31 C32 H32 121.6 . . ?
C32 C33 N2 128.0(3) . . ?
C32 C33 C28 123.6(3) . . ?
N2 C33 C28 108.4(3) . . ?
O9 C34 N2 125.5(3) . . ?
O9 C34 C27 129.4(3) . . ?
N2 C34 C27 105.1(3) . . ?
C40 C35 C36 119.3(3) . . ?
C40 C35 C26 121.1(3) . . ?
C36 C35 C26 119.4(3) . . ?
C37 C36 C35 119.9(4) . . ?
C37 C36 H36 120.0 . . ?
C35 C36 H36 120.0 . . ?
C38 C37 C36 120.7(4) . . ?
C38 C37 H37 119.7 . . ?
C36 C37 H37 119.7 . . ?
C37 C38 C39 119.2(4) . . ?
C37 C38 H38 120.4 . . ?
C39 C38 H38 120.4 . . ?
C38 C39 C40 120.6(4) . . ?
C38 C39 H39 119.7 . . ?
C40 C39 H39 119.7 . . ?
C35 C40 C39 120.4(3) . . ?
C35 C40 H40 119.8 . . ?
C39 C40 H40 119.8 . . ?
Cl2 C41 Cl1 111.6(2) . . ?
Cl2 C41 H41A 109.3 . . ?
Cl1 C41 H41A 109.3 . . ?
Cl2 C41 H41B 109.3 . . ?
Cl1 C41 H41B 109.3 . . ?
H41A C41 H41B 108.0 . . ?

loop_
_geom_bond_atom_site_label_1
_geom_bond_atom_site_label_2
_geom_bond_distance
_geom_bond_site_symmetry_2
_geom_bond_publ_flag
P1 O1 1.460(3) . ?
P1 O2 1.565(3) . ?
P1 O3 1.576(3) . ?
P1 C6 1.812(3) . ?
O2 C1 1.463(4) . ?
O3 C3 1.458(4) . ?
O4 C14 1.218(4) . ?
O5 N1 1.380(4) . ?
O5 H5D 0.8400 . ?
N1 C14 1.362(5) . ?
N1 C13 1.387(4) . ?
C1 C2 1.522(5) . ?
C1 H1A 0.9900 . ?
C1 H1B 0.9900 . ?
C2 C5 1.513(5) . ?
C2 C3 1.523(5) . ?
C2 C4 1.533(5) . ?
C3 H3A 0.9900 . ?
C3 H3B 0.9900 . ?
C4 H4A 0.9800 . ?
C4 H4B 0.9800 . ?
C4 H4C 0.9800 . ?
C5 H5A 0.9800 . ?
C5 H5B 0.9800 . ?
C5 H5C 0.9800 . ?
C6 C7 1.348(5) . ?
C6 C15 1.493(5) . ?
C7 C8 1.477(5) . ?
C7 C14 1.522(5) . ?
C8 C9 1.380(5) . ?
C8 C13 1.402(5) . ?
C9 C10 1.392(5) . ?
C9 H9 0.9500 . ?
C10 C11 1.386(5) . ?
C10 H10 0.9500 . ?
C11 C12 1.387(5) . ?
C11 H11 0.9500 . ?
C12 C13 1.382(5) . ?
C12 H12 0.9500 . ?
C15 C20 1.389(5) . ?
C15 C16 1.394(5) . ?
C16 C17 1.382(5) . ?
C16 H16 0.9500 . ?
C17 C18 1.378(5) . ?
C17 H17 0.9500 . ?
C18 C19 1.392(5) . ?
C18 H18 0.9500 . ?
C19 C20 1.376(5) . ?
C19 H19 0.9500 . ?
C20 H20 0.9500 . ?
P2 O6 1.472(3) . ?
P2 O7 1.565(3) . ?
P2 O8 1.568(3) . ?
P2 C26 1.818(3) . ?
O7 C21 1.467(4) . ?
O8 C23 1.470(4) . ?
O9 C34 1.219(4) . ?
O10 N2 1.379(3) . ?
O10 H10B 0.8400 . ?
N2 C34 1.368(5) . ?
N2 C33 1.393(5) . ?
C21 C22 1.521(5) . ?
C21 H21A 0.9900 . ?
C21 H21B 0.9900 . ?
C22 C23 1.518(5) . ?
C22 C24 1.521(5) . ?
C22 C25 1.535(5) . ?
C23 H23A 0.9900 . ?
C23 H23B 0.9900 . ?
C24 H24A 0.9800 . ?
C24 H24B 0.9800 . ?
C24 H24C 0.9800 . ?
C25 H25A 0.9800 . ?
C25 H25B 0.9800 . ?
C25 H25C 0.9800 . ?
C26 C27 1.342(5) . ?
C26 C35 1.492(5) . ?
C27 C28 1.479(5) . ?
C27 C34 1.525(5) . ?
C28 C29 1.381(5) . ?
C28 C33 1.405(5) . ?
C29 C30 1.384(5) . ?
C29 H29 0.9500 . ?
C30 C31 1.384(5) . ?
C30 H30 0.9500 . ?
C31 C32 1.381(5) . ?
C31 H31 0.9500 . ?
C32 C33 1.374(5) . ?
C32 H32 0.9500 . ?
C35 C40 1.383(5) . ?
C35 C36 1.396(5) . ?
C36 C37 1.389(5) . ?
C36 H36 0.9500 . ?
C37 C38 1.382(5) . ?
C37 H37 0.9500 . ?
C38 C39 1.386(5) . ?
C38 H38 0.9500 . ?
C39 C40 1.386(5) . ?
C39 H39 0.9500 . ?
C40 H40 0.9500 . ?
Cl1 C41 1.769(4) . ?
Cl2 C41 1.759(4) . ?
C41 H41A 0.9900 . ?
C41 H41B 0.9900 . ?

loop_
_geom_hbond_atom_site_label_D
_geom_hbond_atom_site_label_H
_geom_hbond_atom_site_label_A
_geom_hbond_distance_DH
_geom_hbond_distance_HA
_geom_hbond_distance_DA
_geom_hbond_angle_DHA
_geom_hbond_site_symmetry_A
O5 H5D O6 0.84 1.80 2.635(4) 174.9 1
O10 H10B O1 0.84 1.77 2.596(4) 168.3 1

loop_
_cod_related_entry_id
_cod_related_entry_database
_cod_related_entry_code
1 ChemSpider 30653284
